data_4075890
loop_
_publ_author_name
'Liu, Xiang-Yang'
'Ruiz, Miguel A.'
'Lanfranchi, Maurizio'
'Tiripicchio, Antonio'

_publ_section_title
;
 Phosphonate&#x2212;Stannylene Coupling in the Reactions of the Anion
 [Mn2{\m-OP(OEt)2}{\m-P(OEt)2}(CO)6]2-with SnR2Cl2(R = Bu, Ph)
;
_journal_issue 14
_journal_name_full Organometallics
_journal_page_first 3527
_journal_paper_doi 10.1021/om050250u
_journal_volume 24
_journal_year 2005
_chemical_formula_moiety 'C35 H51 Mn2 O11 P3 Sn, 0.5(C1 H2 Cl2)'
_chemical_formula_sum 'C35.5 H52 Cl Mn2 O11 P3 Sn'
_chemical_formula_weight 1011.70
_chemical_name_systematic
;
 ?
;
_space_group_IT_number 15
_symmetry_cell_setting monoclinic
_symmetry_space_group_name_Hall '-C 2yc'
_symmetry_space_group_name_H-M 'C 1 2/c 1'
_atom_sites_solution_hydrogens geom
_atom_sites_solution_primary direct
_atom_sites_solution_secondary difmap
_audit_creation_method SHELXL-97
_cell_angle_alpha 90.00
_cell_angle_beta 91.24(2)
_cell_angle_gamma 90.00
_cell_formula_units_Z 8
_cell_length_a 12.367(4)
_cell_length_b 20.625(5)
_cell_length_c 35.067(7)
_cell_measurement_reflns_used 30
_cell_measurement_temperature 293(2)
_cell_measurement_theta_max 18
_cell_measurement_theta_min 8
_cell_volume 8942(4)
_computing_cell_refinement 'local programs'
_computing_data_collection 'local programs'
_computing_data_reduction 'local programs'
_computing_molecular_graphics ORTEP
_computing_publication_material WinGX
_computing_structure_refinement 'SHELXL-97 (Sheldrick, 1997)'
_computing_structure_solution SIR92
_diffrn_ambient_temperature 293(2)
_diffrn_measured_fraction_theta_full 0.987
_diffrn_measured_fraction_theta_max 0.987
_diffrn_measurement_device_type 'Philips PW 1100'
_diffrn_measurement_method theta/2theta
_diffrn_radiation_monochromator graphite
_diffrn_radiation_source 'fine-focus sealed tube'
_diffrn_radiation_type MoK\a
_diffrn_radiation_wavelength 0.71073
_diffrn_reflns_av_R_equivalents 0.0720
_diffrn_reflns_av_sigmaI/netI 0.0693
_diffrn_reflns_limit_h_max 14
_diffrn_reflns_limit_h_min -14
_diffrn_reflns_limit_k_max 24
_diffrn_reflns_limit_k_min 0
_diffrn_reflns_limit_l_max 41
_diffrn_reflns_limit_l_min 0
_diffrn_reflns_number 7917
_diffrn_reflns_theta_full 25.00
_diffrn_reflns_theta_max 25.00
_diffrn_reflns_theta_min 3.04
_diffrn_standards_decay_% none
_diffrn_standards_interval_count 100
_diffrn_standards_number 1
_exptl_absorpt_coefficient_mu 1.329
_exptl_absorpt_correction_T_max 1.0000
_exptl_absorpt_correction_T_min 0.7903
_exptl_absorpt_correction_type empirical
_exptl_absorpt_process_details 'Walker and Stuart'
_exptl_crystal_colour orange
_exptl_crystal_density_diffrn 1.503
_exptl_crystal_density_method 'not measured'
_exptl_crystal_description prismatic
_exptl_crystal_F_000 4120
_exptl_crystal_size_max 0.40
_exptl_crystal_size_mid 0.35
_exptl_crystal_size_min 0.30
_refine_diff_density_max 0.784
_refine_diff_density_min -0.749
_refine_diff_density_rms 0.132
_refine_ls_extinction_method none
_refine_ls_goodness_of_fit_ref 1.153
_refine_ls_hydrogen_treatment mixed
_refine_ls_matrix_type full
_refine_ls_number_parameters 466
_refine_ls_number_reflns 7786
_refine_ls_number_restraints 0
_refine_ls_restrained_S_all 1.153
_refine_ls_R_factor_all 0.1332
_refine_ls_R_factor_gt 0.0669
_refine_ls_shift/su_max 0.199
_refine_ls_shift/su_mean 0.009
_refine_ls_structure_factor_coef Fsqd
_refine_ls_weighting_details 'calc w=1/[\s^2^(Fo^2^)+(0.1067P)^2^+19.2972P] where P=(Fo^2^+2Fc^2^)/3'
_refine_ls_weighting_scheme calc
_refine_ls_wR_factor_gt 0.1810
_refine_ls_wR_factor_ref 0.2217
_reflns_number_gt 4587
_reflns_number_total 7786
_reflns_threshold_expression >2sigma(I)
_cod_data_source_file om050250usi20050404_065744.cif
_cod_data_source_block rie30s1
_cod_original_sg_symbol_H-M C2/c
_cod_original_formula_sum 'C35.50 H52 Cl Mn2 O11 P3 Sn'
_cod_database_code 4075890

loop_
_symmetry_equiv_pos_as_xyz
'x, y, z'
'-x, y, -z+1/2'
'x+1/2, y+1/2, z'
'-x+1/2, y+1/2, -z+1/2'
'-x, -y, -z'
'x, -y, z-1/2'
'-x+1/2, -y+1/2, -z'
'x+1/2, -y+1/2, z-1/2'

loop_
_atom_site_label
_atom_site_type_symbol
_atom_site_fract_x
_atom_site_fract_y
_atom_site_fract_z
_atom_site_U_iso_or_equiv
_atom_site_adp_type
_atom_site_occupancy
_atom_site_symmetry_multiplicity
_atom_site_calc_flag
_atom_site_refinement_flags
_atom_site_disorder_assembly
_atom_site_disorder_group
C1 C 0.6300(8) 0.9593(4) 0.1933(3) 0.055(2) Uani 1 1 d . . .
C2 C 0.4632(9) 0.8999(5) 0.1688(3) 0.064(3) Uani 1 1 d . . .
C3 C 0.5401(8) 0.8951(5) 0.1014(3) 0.066(3) Uani 1 1 d . . .
C4 C 0.8052(9) 1.0682(4) 0.0933(3) 0.063(3) Uani 1 1 d . A .
C5 C 0.6308(7) 1.0172(5) 0.0623(3) 0.055(2) Uani 1 1 d . A .
C6 C 0.6963(7) 1.0850(4) 0.1567(3) 0.052(2) Uani 1 1 d . A .
C7A C 0.4205(19) 1.0565(10) 0.1993(6) 0.056(5) Uiso 0.50 1 d P A 1
H7A H 0.4808 1.0414 0.2151 0.068 Uiso 0.50 1 calc PR A 1
H7B H 0.3689 1.0213 0.1970 0.068 Uiso 0.50 1 calc PR A 1
C8A C 0.369(2) 1.1113(13) 0.2184(8) 0.078(8) Uiso 0.50 1 d P A 1
H8A1 H 0.3442 1.0977 0.2429 0.117 Uiso 0.50 1 calc PR A 1
H8A2 H 0.3085 1.1262 0.2031 0.117 Uiso 0.50 1 calc PR A 1
H8A3 H 0.4203 1.1459 0.2216 0.117 Uiso 0.50 1 calc PR A 1
C7B C 0.379(2) 1.0537(11) 0.1900(7) 0.070(7) Uiso 0.50 1 d P A 2
H7B1 H 0.3225 1.0299 0.1767 0.084 Uiso 0.50 1 calc PR A 2
H7B2 H 0.4128 1.0246 0.2085 0.084 Uiso 0.50 1 calc PR A 2
C8B C 0.3340(18) 1.1046(10) 0.2091(7) 0.053(5) Uiso 0.50 1 d P A 2
H8A H 0.2955 1.0885 0.2306 0.079 Uiso 0.50 1 calc PR A 2
H8B H 0.2848 1.1272 0.1922 0.079 Uiso 0.50 1 calc PR A 2
H8C H 0.3899 1.1337 0.2178 0.079 Uiso 0.50 1 calc PR A 2
C9 C 0.3121(10) 0.9944(9) 0.1012(5) 0.127(6) Uani 1 1 d . A .
H9A H 0.2741 1.0119 0.1228 0.152 Uiso 1 1 calc R . .
H9B H 0.3256 0.9489 0.1064 0.152 Uiso 1 1 calc R . .
C10 C 0.2428(11) 0.9992(10) 0.0681(6) 0.150(7) Uani 1 1 d . . .
H10A H 0.1759 0.9773 0.0727 0.225 Uiso 1 1 calc R . .
H10B H 0.2774 0.9795 0.0467 0.225 Uiso 1 1 calc R . .
H10C H 0.2286 1.0440 0.0625 0.225 Uiso 1 1 calc R . .
C11 C 0.7817(19) 0.8366(9) 0.2265(5) 0.168(9) Uani 1 1 d . . .
H11A H 0.8353 0.8547 0.2097 0.202 Uiso 1 1 calc R . .
H11B H 0.7590 0.8712 0.2433 0.202 Uiso 1 1 calc R . .
C12 C 0.8309(18) 0.7902(13) 0.2483(7) 0.201(11) Uani 1 1 d . . .
H12A H 0.8908 0.8090 0.2623 0.301 Uiso 1 1 calc R . .
H12B H 0.8565 0.7561 0.2322 0.301 Uiso 1 1 calc R . .
H12C H 0.7800 0.7729 0.2659 0.301 Uiso 1 1 calc R . .
C13 C 0.6495(14) 0.7152(6) 0.1459(5) 0.125(6) Uani 1 1 d . . .
H13A H 0.6083 0.6871 0.1624 0.150 Uiso 1 1 calc R B 3
H13B H 0.7244 0.7158 0.1547 0.150 Uiso 1 1 calc R B 3
C14A C 0.639(5) 0.693(2) 0.1028(15) 0.21(3) Uani 0.50 1 d P C 3
H14A H 0.6672 0.6494 0.1004 0.321 Uiso 0.50 1 calc PR C 3
H14B H 0.6802 0.7215 0.0871 0.321 Uiso 0.50 1 calc PR C 3
H14C H 0.5648 0.6935 0.0947 0.321 Uiso 0.50 1 calc PR C 3
C14B C 0.611(3) 0.667(2) 0.1183(16) 0.17(2) Uani 0.50 1 d P C 4
H14D H 0.6462 0.6260 0.1233 0.249 Uiso 0.50 1 calc PR C 4
H14E H 0.6271 0.6808 0.0929 0.249 Uiso 0.50 1 calc PR C 4
H14F H 0.5341 0.6614 0.1204 0.249 Uiso 0.50 1 calc PR C 4
C15 C 0.5956(13) 1.1657(6) 0.0365(4) 0.101(4) Uani 1 1 d . . .
H15 H 0.5860 1.2121 0.0315 0.121 Uiso 1 1 calc R . .
C16 C 0.6924(12) 1.1437(8) 0.0110(4) 0.118(5) Uani 1 1 d . . .
H16A H 0.7570 1.1662 0.0190 0.177 Uiso 1 1 calc R . .
H16B H 0.6759 1.1538 -0.0152 0.177 Uiso 1 1 calc R . .
H16C H 0.7033 1.0979 0.0137 0.177 Uiso 1 1 calc R . .
C17 C 0.4789(13) 1.1331(8) 0.0285(5) 0.124(5) Uani 1 1 d . . .
H17A H 0.4276 1.1507 0.0459 0.186 Uiso 1 1 calc R . .
H17B H 0.4840 1.0871 0.0321 0.186 Uiso 1 1 calc R . .
H17C H 0.4555 1.1422 0.0028 0.186 Uiso 1 1 calc R . .
C18 C 0.5124(10) 1.2006(6) 0.1121(4) 0.090(4) Uani 1 1 d . . .
H18 H 0.4592 1.1659 0.1151 0.108 Uiso 1 1 calc R . .
C19 C 0.5367(12) 1.2206(5) 0.1506(3) 0.090(4) Uani 1 1 d . . .
H19A H 0.5766 1.1870 0.1636 0.135 Uiso 1 1 calc R . .
H19B H 0.4706 1.2287 0.1636 0.135 Uiso 1 1 calc R . .
H19C H 0.5793 1.2596 0.1503 0.135 Uiso 1 1 calc R . .
C20 C 0.4483(15) 1.2537(8) 0.0908(7) 0.180(9) Uani 1 1 d . . .
H20A H 0.4321 1.2396 0.0652 0.270 Uiso 1 1 calc R . .
H20B H 0.4906 1.2927 0.0901 0.270 Uiso 1 1 calc R . .
H20C H 0.3821 1.2619 0.1037 0.270 Uiso 1 1 calc R . .
C21 C 0.7434(9) 1.2170(5) 0.0929(3) 0.072(3) Uani 1 1 d . . .
H21 H 0.7947 1.2034 0.0735 0.086 Uiso 1 1 calc R . .
C22 C 0.7169(11) 1.2908(6) 0.0832(4) 0.110(5) Uani 1 1 d . . .
H22A H 0.6767 1.2932 0.0595 0.165 Uiso 1 1 calc R . .
H22B H 0.7832 1.3146 0.0810 0.165 Uiso 1 1 calc R . .
H22C H 0.6748 1.3092 0.1032 0.165 Uiso 1 1 calc R . .
C23 C 0.8072(11) 1.2188(6) 0.1290(3) 0.088(4) Uani 1 1 d . . .
H23A H 0.8257 1.1754 0.1366 0.132 Uiso 1 1 calc R . .
H23B H 0.7653 1.2389 0.1485 0.132 Uiso 1 1 calc R . .
H23C H 0.8722 1.2433 0.1255 0.132 Uiso 1 1 calc R . .
C24 C 0.8452(5) 0.9079(3) 0.06616(16) 0.055(2) Uani 1 1 d G . .
C25 C 0.7868(5) 0.8637(3) 0.0439(2) 0.079(3) Uani 1 1 d G . .
H25 H 0.7216 0.8474 0.0524 0.094 Uiso 1 1 calc R . .
C26 C 0.8261(7) 0.8441(4) 0.0089(2) 0.091(4) Uani 1 1 d G . .
H26 H 0.7871 0.8145 -0.0060 0.109 Uiso 1 1 calc R . .
C27 C 0.9236(7) 0.8685(4) -0.00383(17) 0.094(4) Uani 1 1 d G . .
H27 H 0.9499 0.8553 -0.0272 0.113 Uiso 1 1 calc R . .
C28 C 0.9819(5) 0.9126(4) 0.0184(2) 0.098(4) Uani 1 1 d G . .
H28 H 1.0472 0.9289 0.0099 0.118 Uiso 1 1 calc R . .
C29 C 0.9427(5) 0.9323(3) 0.0534(2) 0.081(3) Uani 1 1 d G . .
H29 H 0.9817 0.9618 0.0683 0.097 Uiso 1 1 calc R . .
C30 C 0.9327(5) 0.9579(4) 0.1548(2) 0.058(2) Uani 1 1 d G . .
C31 C 1.0083(6) 0.9081(3) 0.1551(3) 0.103(5) Uani 1 1 d G . .
H31 H 0.9955 0.8709 0.1407 0.123 Uiso 1 1 calc R . .
C32 C 1.1032(6) 0.9138(4) 0.1768(3) 0.120(6) Uani 1 1 d G . .
H32 H 1.1538 0.8804 0.1769 0.144 Uiso 1 1 calc R . .
C33 C 1.1224(5) 0.9694(5) 0.1983(3) 0.102(5) Uani 1 1 d G . .
H33 H 1.1859 0.9732 0.2128 0.122 Uiso 1 1 calc R . .
C34 C 1.0468(7) 1.0192(4) 0.1981(3) 0.118(5) Uani 1 1 d G . .
H34 H 1.0597 1.0564 0.2125 0.142 Uiso 1 1 calc R . .
C35 C 0.9520(6) 1.0135(4) 0.1763(3) 0.107(5) Uani 1 1 d G . .
H35 H 0.9014 1.0469 0.1762 0.128 Uiso 1 1 calc R . .
C36 C 0.0000 0.2303(11) 0.2500 0.116(7) Uani 1 2 d S . .
H36A H -0.0362 0.2581 0.2680 0.139 Uiso 0.50 1 calc PR . .
H36B H 0.0362 0.2581 0.2320 0.139 Uiso 0.50 1 calc PR . .
O1 O 0.6576(7) 0.9761(4) 0.2237(2) 0.092(2) Uani 1 1 d . . .
O2 O 0.3891(7) 0.8778(4) 0.1827(3) 0.106(3) Uani 1 1 d . . .
O3 O 0.5076(7) 0.8697(4) 0.0743(2) 0.091(2) Uani 1 1 d . . .
O4 O 0.8899(6) 1.0818(4) 0.0816(3) 0.085(2) Uani 1 1 d . . .
O5 O 0.6056(7) 0.9924(4) 0.0341(2) 0.087(2) Uani 1 1 d . . .
O6 O 0.7146(7) 1.1038(4) 0.1867(2) 0.086(2) Uani 1 1 d . . .
O7 O 0.4577(5) 1.0719(3) 0.16347(18) 0.0640(18) Uani 1 1 d . . .
O8 O 0.4110(5) 1.0259(4) 0.0989(2) 0.076(2) Uani 1 1 d . . .
O9 O 0.7815(5) 0.8380(3) 0.14201(19) 0.0619(17) Uani 1 1 d . A .
O10 O 0.6894(6) 0.8175(3) 0.2033(2) 0.077(2) Uani 1 1 d . C .
O11 O 0.6059(6) 0.7778(3) 0.1447(2) 0.077(2) Uani 1 1 d . C .
P1 P 0.50605(18) 1.02598(12) 0.13080(7) 0.0474(6) Uani 1 1 d . A .
P2 P 0.6714(2) 0.83773(11) 0.15946(7) 0.0533(6) Uani 1 1 d . . .
P3 P 0.6275(2) 1.15899(12) 0.08800(7) 0.0562(6) Uani 1 1 d . A .
Mn1 Mn 0.58214(10) 0.93165(6) 0.14745(4) 0.0461(4) Uani 1 1 d . A .
Mn2 Mn 0.66905(10) 1.05428(6) 0.10910(3) 0.0429(3) Uani 1 1 d . . .
Sn Sn 0.78721(5) 0.94067(3) 0.120905(18) 0.0472(2) Uani 1 1 d . A .
Cl Cl -0.0933(5) 0.1861(3) 0.22636(17) 0.176(2) Uani 1 1 d . . .

loop_
_atom_site_aniso_label
_atom_site_aniso_U_11
_atom_site_aniso_U_22
_atom_site_aniso_U_33
_atom_site_aniso_U_23
_atom_site_aniso_U_13
_atom_site_aniso_U_12
C1 0.056(6) 0.050(5) 0.058(6) 0.005(5) -0.006(5) 0.004(4)
C2 0.065(6) 0.053(6) 0.075(7) 0.003(5) 0.014(6) 0.011(5)
C3 0.049(6) 0.069(7) 0.079(8) 0.010(6) -0.013(5) -0.007(5)
C4 0.070(7) 0.048(5) 0.074(7) -0.011(5) 0.026(6) 0.006(5)
C5 0.051(5) 0.061(6) 0.054(6) 0.011(5) 0.013(4) 0.011(4)
C6 0.053(5) 0.049(5) 0.054(6) -0.011(5) 0.008(5) 0.005(4)
C9 0.072(9) 0.152(15) 0.156(15) 0.035(12) -0.021(10) -0.003(9)
C10 0.069(9) 0.182(18) 0.197(19) 0.002(15) -0.048(11) -0.012(11)
C11 0.27(3) 0.128(15) 0.102(13) 0.003(11) -0.080(16) -0.001(16)
C12 0.165(19) 0.27(3) 0.17(2) 0.06(2) -0.037(16) 0.040(19)
C13 0.134(13) 0.045(7) 0.195(18) 0.001(9) -0.020(12) -0.001(8)
C14A 0.29(7) 0.13(4) 0.22(5) -0.16(4) 0.06(4) -0.03(4)
C14B 0.07(2) 0.16(4) 0.26(6) 0.02(4) -0.06(3) -0.02(2)
C15 0.145(13) 0.075(8) 0.081(9) 0.029(7) -0.015(9) 0.008(8)
C16 0.122(12) 0.170(15) 0.063(8) 0.005(9) 0.024(8) -0.024(11)
C17 0.138(14) 0.111(12) 0.121(12) -0.001(10) -0.044(11) 0.004(10)
C18 0.071(7) 0.085(9) 0.116(11) 0.020(8) 0.023(7) 0.007(6)
C19 0.143(11) 0.061(7) 0.068(8) 0.001(6) 0.043(8) 0.013(7)
C20 0.152(16) 0.102(12) 0.29(3) 0.060(15) 0.063(17) 0.052(12)
C21 0.094(8) 0.054(6) 0.067(7) 0.015(5) 0.024(6) -0.001(6)
C22 0.110(10) 0.108(10) 0.112(11) 0.043(9) 0.006(8) -0.052(8)
C23 0.112(10) 0.065(7) 0.088(9) 0.005(6) 0.004(8) -0.015(7)
C24 0.055(6) 0.055(5) 0.054(6) -0.006(5) 0.015(5) 0.008(5)
C25 0.073(7) 0.077(7) 0.086(8) -0.013(6) 0.012(6) -0.009(6)
C26 0.111(10) 0.095(9) 0.068(8) -0.034(7) 0.014(7) 0.006(8)
C27 0.117(11) 0.096(9) 0.071(8) -0.005(7) 0.023(8) 0.031(8)
C28 0.084(8) 0.107(10) 0.106(10) -0.026(8) 0.057(8) -0.004(8)
C29 0.056(6) 0.096(9) 0.093(9) -0.028(7) 0.025(6) -0.002(6)
C30 0.039(5) 0.078(7) 0.057(6) 0.008(5) -0.007(4) -0.004(5)
C31 0.089(9) 0.082(9) 0.135(12) -0.020(8) -0.042(9) 0.012(7)
C32 0.059(8) 0.116(12) 0.184(17) 0.012(11) -0.039(9) 0.001(8)
C33 0.052(7) 0.143(13) 0.108(11) 0.030(10) -0.028(7) -0.016(8)
C34 0.074(9) 0.158(14) 0.121(12) -0.038(11) -0.032(8) -0.010(9)
C35 0.075(8) 0.107(10) 0.137(13) -0.027(9) -0.038(8) 0.006(8)
C36 0.087(14) 0.124(17) 0.136(19) 0.000 0.009(13) 0.000
O1 0.125(7) 0.087(6) 0.062(5) -0.009(4) -0.009(5) 0.010(5)
O2 0.074(5) 0.090(6) 0.157(9) 0.010(6) 0.054(6) -0.024(5)
O3 0.086(6) 0.105(6) 0.080(6) -0.014(5) -0.017(5) -0.022(5)
O4 0.054(4) 0.075(5) 0.128(7) 0.003(5) 0.037(5) -0.009(4)
O5 0.124(7) 0.086(5) 0.050(4) -0.019(4) -0.009(4) 0.004(5)
O6 0.126(7) 0.074(5) 0.058(5) -0.020(4) 0.008(5) -0.034(5)
O7 0.076(4) 0.057(4) 0.061(4) 0.002(3) 0.037(4) 0.008(3)
O8 0.043(4) 0.107(6) 0.079(5) 0.012(4) -0.006(3) -0.006(4)
O9 0.060(4) 0.048(4) 0.078(5) 0.007(3) 0.008(3) 0.012(3)
O10 0.101(6) 0.068(5) 0.061(5) 0.014(4) -0.015(4) -0.010(4)
O11 0.073(5) 0.047(4) 0.110(6) -0.014(4) 0.001(4) -0.006(3)
P1 0.0408(12) 0.0533(14) 0.0484(14) 0.0044(11) 0.0058(10) 0.0019(10)
P2 0.0554(14) 0.0454(13) 0.0590(15) -0.0015(11) 0.0006(12) -0.0066(11)
P3 0.0606(15) 0.0509(14) 0.0576(15) 0.0080(12) 0.0126(12) 0.0092(11)
Mn1 0.0437(7) 0.0454(7) 0.0494(8) -0.0029(6) 0.0045(6) -0.0043(6)
Mn2 0.0431(7) 0.0473(7) 0.0387(7) 0.0007(6) 0.0090(5) 0.0007(6)
Sn 0.0391(3) 0.0494(4) 0.0533(4) 0.0002(3) 0.0033(3) 0.0005(3)
Cl 0.155(5) 0.189(5) 0.181(5) -0.030(4) -0.042(4) -0.011(4)

loop_
_atom_type_symbol
_atom_type_description
_atom_type_scat_dispersion_real
_atom_type_scat_dispersion_imag
_atom_type_scat_source
C C 0.0033 0.0016 'International Tables Vol C Tables 4.2.6.8 and 6.1.1.4'
H H 0.0000 0.0000 'International Tables Vol C Tables 4.2.6.8 and 6.1.1.4'
O O 0.0106 0.0060 'International Tables Vol C Tables 4.2.6.8 and 6.1.1.4'
P P 0.1023 0.0942 'International Tables Vol C Tables 4.2.6.8 and 6.1.1.4'
Mn Mn 0.3368 0.7283 'International Tables Vol C Tables 4.2.6.8 and 6.1.1.4'
Sn Sn -0.6537 1.4246 'International Tables Vol C Tables 4.2.6.8 and 6.1.1.4'
Cl Cl 0.1484 0.1585 'International Tables Vol C Tables 4.2.6.8 and 6.1.1.4'

loop_
_geom_angle_atom_site_label_1
_geom_angle_atom_site_label_2
_geom_angle_atom_site_label_3
_geom_angle
_geom_angle_site_symmetry_3
O1 C1 Mn1 177.3(9) .
O2 C2 Mn1 177.7(9) .
O3 C3 Mn1 174.5(10) .
O4 C4 Mn2 174.4(10) .
O5 C5 Mn2 177.5(9) .
O6 C6 Mn2 179.0(10) .
O7 C7A C8A 113.2(18) .
C8B C7B O7 114.4(19) .
O8 C9 C10 115.6(14) .
C12 C11 O10 117.6(18) .
O11 C13 C14B 119(2) .
O11 C13 C14A 103(2) .
C14B C13 C14A 32(3) .
C16 C15 C17 118.0(12) .
C16 C15 P3 112.7(9) .
C17 C15 P3 108.1(9) .
C19 C18 C20 110.3(13) .
C19 C18 P3 114.1(9) .
C20 C18 P3 119.8(11) .
C23 C21 C22 105.2(10) .
C23 C21 P3 119.2(7) .
C22 C21 P3 116.0(8) .
C25 C24 C29 120.0 .
C25 C24 Sn 121.5(4) .
C29 C24 Sn 118.5(4) .
C24 C25 C26 120.0 .
C27 C26 C25 120.0 .
C26 C27 C28 120.0 .
C27 C28 C29 120.0 .
C28 C29 C24 120.0 .
C31 C30 C35 120.0 .
C31 C30 Sn 115.6(4) .
C35 C30 Sn 124.3(4) .
C30 C31 C32 120.0 .
C33 C32 C31 120.0 .
C32 C33 C34 120.0 .
C35 C34 C33 120.0 .
C34 C35 C30 120.0 .
Cl C36 Cl 114.1(14) 2
C7A O7 C7B 24.8(12) .
C7A O7 P1 130.3(10) .
C7B O7 P1 125.7(11) .
C9 O8 P1 126.3(8) .
P2 O9 Sn 99.9(3) .
C11 O10 P2 124.1(10) .
C13 O11 P2 121.6(9) .
O8 P1 O7 102.7(4) .
O8 P1 Mn1 118.6(3) .
O7 P1 Mn1 119.1(3) .
O8 P1 Mn2 114.4(3) .
O7 P1 Mn2 115.9(3) .
Mn1 P1 Mn2 86.49(9) .
O9 P2 O11 109.6(4) .
O9 P2 O10 106.4(4) .
O11 P2 O10 99.9(4) .
O9 P2 Mn1 111.3(3) .
O11 P2 Mn1 111.6(3) .
O10 P2 Mn1 117.2(3) .
O9 P2 Sn 49.5(2) .
O11 P2 Sn 132.9(3) .
O10 P2 Sn 125.1(3) .
Mn1 P2 Sn 62.12(7) .
C15 P3 C21 100.9(6) .
C15 P3 C18 104.9(7) .
C21 P3 C18 104.7(5) .
C15 P3 Mn2 114.8(4) .
C21 P3 Mn2 113.5(3) .
C18 P3 Mn2 116.4(4) .
C2 Mn1 C1 89.9(5) .
C2 Mn1 C3 89.9(5) .
C1 Mn1 C3 174.0(4) .
C2 Mn1 P1 94.7(3) .
C1 Mn1 P1 94.9(3) .
C3 Mn1 P1 91.0(3) .
C2 Mn1 P2 90.6(3) .
C1 Mn1 P2 87.5(3) .
C3 Mn1 P2 86.6(3) .
P1 Mn1 P2 174.11(11) .
C2 Mn1 Sn 161.3(3) .
C1 Mn1 Sn 89.6(3) .
C3 Mn1 Sn 88.6(3) .
P1 Mn1 Sn 103.95(7) .
P2 Mn1 Sn 70.65(7) .
C2 Mn1 Mn2 141.6(3) .
C1 Mn1 Mn2 91.1(3) .
C3 Mn1 Mn2 92.8(3) .
P1 Mn1 Mn2 46.94(7) .
P2 Mn1 Mn2 127.77(8) .
Sn Mn1 Mn2 57.13(4) .
C4 Mn2 C6 94.0(5) .
C4 Mn2 C5 90.9(4) .
C6 Mn2 C5 174.3(4) .
C4 Mn2 P1 173.7(3) .
C6 Mn2 P1 85.9(3) .
C5 Mn2 P1 88.8(3) .
C4 Mn2 P3 87.5(3) .
C6 Mn2 P3 90.2(3) .
C5 Mn2 P3 92.9(3) .
P1 Mn2 P3 98.87(10) .
C4 Mn2 Sn 72.0(3) .
C6 Mn2 Sn 94.1(3) .
C5 Mn2 Sn 84.7(3) .
P1 Mn2 Sn 101.69(8) .
P3 Mn2 Sn 159.23(8) .
C4 Mn2 Mn1 127.1(3) .
C6 Mn2 Mn1 86.8(3) .
C5 Mn2 Mn1 87.9(3) .
P1 Mn2 Mn1 46.57(7) .
P3 Mn2 Mn1 145.43(8) .
Sn Mn2 Mn1 55.23(4) .
C30 Sn C24 104.5(3) .
C30 Sn O9 90.3(3) .
C24 Sn O9 90.6(2) .
C30 Sn Mn1 126.3(2) .
C24 Sn Mn1 127.42(18) .
O9 Sn Mn1 77.72(16) .
C30 Sn Mn2 111.7(2) .
C24 Sn Mn2 108.22(19) .
O9 Sn Mn2 145.28(16) .
Mn1 Sn Mn2 67.64(4) .
C30 Sn P2 106.0(2) .
C24 Sn P2 111.00(19) .
O9 Sn P2 30.64(16) .
Mn1 Sn P2 47.23(6) .
Mn2 Sn P2 114.86(6) .

loop_
_geom_bond_atom_site_label_1
_geom_bond_atom_site_label_2
_geom_bond_distance
_geom_bond_site_symmetry_2
C1 O1 1.165(11) .
C1 Mn1 1.794(10) .
C2 O2 1.142(11) .
C2 Mn1 1.790(11) .
C3 O3 1.150(12) .
C3 Mn1 1.846(12) .
C4 O4 1.167(11) .
C4 Mn2 1.806(10) .
C5 O5 1.149(11) .
C5 Mn2 1.863(11) .
C6 O6 1.139(10) .
C6 Mn2 1.810(10) .
C7A O7 1.39(2) .
C7A C8A 1.47(3) .
C7B C8B 1.37(3) .
C7B O7 1.41(2) .
C9 O8 1.388(14) .
C9 C10 1.433(19) .
C11 C12 1.36(2) .
C11 O10 1.441(18) .
C13 O11 1.401(13) .
C13 C14B 1.47(5) .
C13 C14A 1.59(5) .
C15 C16 1.576(19) .
C15 C17 1.612(19) .
C15 P3 1.844(13) .
C18 C19 1.440(17) .
C18 C20 1.54(2) .
C18 P3 1.877(12) .
C21 C23 1.480(14) .
C21 C22 1.593(16) .
C21 P3 1.872(11) .
C24 C25 1.3900 .
C24 C29 1.3900 .
C24 Sn 2.172(5) .
C25 C26 1.3900 .
C26 C27 1.3900 .
C27 C28 1.3900 .
C28 C29 1.3900 .
C30 C31 1.3900 .
C30 C35 1.3900 .
C30 Sn 2.165(5) .
C31 C32 1.3900 .
C32 C33 1.3900 .
C33 C34 1.3900 .
C34 C35 1.3900 .
C36 Cl 1.675(13) .
C36 Cl 1.675(13) 2
O7 P1 1.611(6) .
O8 P1 1.605(7) .
O9 P2 1.506(7) .
O9 Sn 2.245(6) .
O10 P2 1.605(7) .
O11 P2 1.560(7) .
P1 Mn1 2.233(3) .
P1 Mn2 2.247(3) .
P2 Mn1 2.264(3) .
P2 Sn 2.910(3) .
P3 Mn2 2.337(3) .
Mn1 Sn 2.7268(16) .
Mn1 Mn2 3.0698(19) .
Mn2 Sn 2.7878(15) .
